data_1573712
_journal_paper_doi 10.1039/D4SC08530B
_chemical_formula_moiety 'C14 H8 F5 N3 S'
_chemical_formula_sum 'C14 H8 F5 N3 S'
_chemical_formula_weight 345.29
_space_group_crystal_system monoclinic
_space_group_IT_number 15
_space_group_name_Hall '-C 2yc'
_space_group_name_H-M_alt 'C 1 2/c 1'
_atom_sites_solution_hydrogens mixed
_atom_sites_solution_primary direct
_audit_creation_method
;FinalCif V137 by Daniel Kratzert, Freiburg 2024, 
https://dkratzert.de/finalcif.html
;
_audit_update_record
;
2024-05-24 deposited with the CCDC.	2025-01-09 downloaded from the CCDC.
;
_cell_angle_alpha 90
_cell_angle_beta 110.329(11)
_cell_angle_gamma 90
_cell_formula_units_Z 8
_cell_length_a 28.980(9)
_cell_length_b 6.951(3)
_cell_length_c 14.974(5)
_cell_measurement_reflns_used 9955
_cell_measurement_temperature 100(2)
_cell_measurement_theta_max 30.949
_cell_measurement_theta_min 2.7645
_cell_volume 2828.5(18)
_computing_cell_refinement 'SAINT V8.40B'
_computing_data_collection 'Bruker BIS 2018.9.0.3/05-Dec-2018 and APEX5_2023.9-2'
_computing_data_reduction 'SAINT V8.40B'
_computing_structure_refinement 'SHELXL-2019/2 (Sheldrick, 2019)'
_computing_structure_solution 'SHELXT 2018/2 (Sheldrick, 2018)'
_diffrn_ambient_environment N~2~
_diffrn_ambient_temperature 100(2)
_diffrn_detector CCD
_diffrn_detector_area_resol_mean 8.3
_diffrn_detector_type 'Bruker APEXII'
_diffrn_measured_fraction_theta_full 1.000
_diffrn_measured_fraction_theta_max 1.000
_diffrn_measurement_device 'three-circle diffractometer'
_diffrn_measurement_device_type 'Bruker APEX2 QUAZAR'
_diffrn_measurement_method '\w and \f scans'
_diffrn_measurement_specimen_support 'MiTeGen micromount'
_diffrn_radiation_monochromator 'mirror optics'
_diffrn_radiation_probe x-ray
_diffrn_radiation_type MoK\a
_diffrn_radiation_wavelength 0.71073
_diffrn_reflns_av_R_equivalents 0.0584
_diffrn_reflns_av_unetI/netI 0.0256
_diffrn_reflns_Laue_measured_fraction_full 1.000
_diffrn_reflns_Laue_measured_fraction_max 1.000
_diffrn_reflns_limit_h_max 42
_diffrn_reflns_limit_h_min -42
_diffrn_reflns_limit_k_max 10
_diffrn_reflns_limit_k_min -10
_diffrn_reflns_limit_l_max 21
_diffrn_reflns_limit_l_min -22
_diffrn_reflns_number 62608
_diffrn_reflns_point_group_measured_fraction_full 1.000
_diffrn_reflns_point_group_measured_fraction_max 1.000
_diffrn_reflns_theta_full 25.242
_diffrn_reflns_theta_max 31.503
_diffrn_reflns_theta_min 1.499
_diffrn_source 'microfocus sealed X-ray tube'
_diffrn_source_current 0.6
_diffrn_source_type 'Incoatec I\ms'
_diffrn_source_voltage 50.0
_exptl_absorpt_coefficient_mu 0.287
_exptl_absorpt_correction_T_max 0.7462
_exptl_absorpt_correction_T_min 0.6993
_exptl_absorpt_correction_type multi-scan
_exptl_absorpt_process_details
;SADABS-2016/2 - Bruker AXS area detector scaling and absorption correction: 
Krause, L., Herbst-Irmer, R., Sheldrick G.M. & Stalke D., J. Appl. Cryst. 48 
(2015) 3-10
;
_exptl_crystal_colour colourless
_exptl_crystal_density_diffrn 1.622
_exptl_crystal_description plate
_exptl_crystal_F_000 1392
_exptl_crystal_recrystallization_method
'Crystals were obtained at room temperature from a mixture of dichloromethane and ethanol by slow solvent evaporation.'
_exptl_crystal_size_max 0.263
_exptl_crystal_size_mid 0.120
_exptl_crystal_size_min 0.056
_refine_diff_density_max 0.514
_refine_diff_density_min -0.263
_refine_diff_density_rms 0.061
_refine_ls_extinction_method none
_refine_ls_goodness_of_fit_ref 1.053
_refine_ls_hydrogen_treatment mixed
_refine_ls_matrix_type full
_refine_ls_number_parameters 214
_refine_ls_number_reflns 4708
_refine_ls_number_restraints 6
_refine_ls_restrained_S_all 1.055
_refine_ls_R_factor_all 0.0502
_refine_ls_R_factor_gt 0.0386
_refine_ls_shift/su_max 0.001
_refine_ls_shift/su_mean 0.000
_refine_ls_structure_factor_coef Fsqd
_refine_ls_weighting_details 'w=1/[\s^2^(Fo^2^)+(0.0404P)^2^+3.3599P] where P=(Fo^2^+2Fc^2^)/3'
_refine_ls_weighting_scheme calc
_refine_ls_wR_factor_gt 0.0942
_refine_ls_wR_factor_ref 0.1000
_reflns_Friedel_coverage 0.000
_reflns_number_gt 3855
_reflns_number_total 4708
_reflns_threshold_expression 'I > 2\s(I)'
_cod_data_source_file d4sc08530b2.cif
_cod_data_source_block Eisenreich_TSC_14_a
_cod_original_cell_volume 2828.4(19)
_cod_original_sg_symbol_H-M 'C 2/c'
_cod_database_code 1573712
_shelx_shelxl_version_number 2019/3
_shelx_space_group_comment
;
The symmetry employed for this shelxl refinement is uniquely defined
by the following loop, which should always be used as a source of
symmetry information in preference to the above space-group names.
They are only intended as comments.
;
_shelx_estimated_absorpt_t_min 0.928
_shelx_estimated_absorpt_t_max 0.984
_olex2_diffrn_ambient_temperature_device 'Oxford Cryostream 800'

loop_
_space_group_symop_operation_xyz
'x, y, z'
'-x, y, -z+1/2'
'x+1/2, y+1/2, z'
'-x+1/2, y+1/2, -z+1/2'
'-x, -y, -z'
'x, -y, z-1/2'
'-x+1/2, -y+1/2, -z'
'x+1/2, -y+1/2, z-1/2'

loop_
_atom_site_label
_atom_site_type_symbol
_atom_site_fract_x
_atom_site_fract_y
_atom_site_fract_z
_atom_site_U_iso_or_equiv
_atom_site_adp_type
_atom_site_occupancy
_atom_site_site_symmetry_order
_atom_site_calc_flag
_atom_site_refinement_flags_posn
_atom_site_refinement_flags_adp
_atom_site_refinement_flags_occupancy
_atom_site_disorder_assembly
_atom_site_disorder_group
S1 S 0.42126(2) 0.92329(5) 0.67147(2) 0.01871(8) Uani 1 1 d . . . . .
F1 F 0.65881(3) 0.61260(14) 0.65469(6) 0.02350(19) Uani 1 1 d . . . . .
F2 F 0.71169(3) 0.51860(15) 0.54450(7) 0.0275(2) Uani 1 1 d . . . . .
F3 F 0.66651(3) 0.49194(15) 0.35179(7) 0.0286(2) Uani 1 1 d . . . . .
F4 F 0.56928(3) 0.57034(14) 0.27110(6) 0.02466(19) Uani 1 1 d . . . . .
F5 F 0.51627(3) 0.67164(13) 0.37826(6) 0.02081(18) Uani 1 1 d . . . . .
N1 N 0.42298(4) 0.84915(17) 0.49396(8) 0.0174(2) Uani 1 1 d D . . . .
H1N H 0.4437(5) 0.816(3) 0.4668(11) 0.021 Uiso 1 1 d D U . . .
N2 N 0.49383(4) 0.80432(18) 0.61892(8) 0.0180(2) Uani 1 1 d D . . . .
H2N H 0.5120(6) 0.822(3) 0.6765(9) 0.022 Uiso 1 1 d D U . . .
N3 N 0.51433(4) 0.75133(17) 0.55281(8) 0.0168(2) Uani 1 1 d D . . . .
C1 C 0.44546(5) 0.85830(19) 0.58880(9) 0.0156(2) Uani 1 1 d D . . . .
C2 C 0.37411(5) 0.88826(19) 0.43285(10) 0.0173(2) Uani 1 1 d D . . . .
C3 C 0.33471(5) 0.9280(2) 0.46308(11) 0.0238(3) Uani 1 1 d . . . . .
H3 H 0.339243 0.930893 0.529028 0.029 Uiso 1 1 calc R U . . .
C4 C 0.28847(5) 0.9635(3) 0.39479(12) 0.0295(3) Uani 1 1 d . . . . .
H4 H 0.261496 0.990801 0.414981 0.035 Uiso 1 1 calc R U . . .
C5 C 0.28103(6) 0.9599(3) 0.29834(12) 0.0307(3) Uani 1 1 d . . . . .
H5 H 0.249364 0.985291 0.252874 0.037 Uiso 1 1 calc R U . . .
C6 C 0.32045(6) 0.9186(3) 0.26876(12) 0.0300(3) Uani 1 1 d . . . . .
H6 H 0.315739 0.915012 0.202748 0.036 Uiso 1 1 calc R U . . .
C7 C 0.36672(5) 0.8827(2) 0.33573(10) 0.0229(3) Uani 1 1 d . . . . .
H7 H 0.393512 0.854153 0.315205 0.027 Uiso 1 1 calc R U . . .
C8 C 0.55987(5) 0.70266(19) 0.58550(9) 0.0160(2) Uani 1 1 d . . . . .
H8 H 0.577050 0.703581 0.652308 0.019 Uiso 1 1 calc R U . . .
C9 C 0.58565(4) 0.64588(19) 0.52140(9) 0.0149(2) Uani 1 1 d . . . . .
C10 C 0.63592(5) 0.60412(19) 0.56002(9) 0.0168(2) Uani 1 1 d . . . . .
C11 C 0.66347(5) 0.5542(2) 0.50437(10) 0.0190(3) Uani 1 1 d . . . . .
C12 C 0.64070(5) 0.5416(2) 0.40684(10) 0.0199(3) Uani 1 1 d . . . . .
C13 C 0.59096(5) 0.5815(2) 0.36570(9) 0.0179(2) Uani 1 1 d . . . . .
C14 C 0.56404(5) 0.63278(19) 0.42207(9) 0.0156(2) Uani 1 1 d . . . . .

loop_
_atom_site_aniso_label
_atom_site_aniso_U_11
_atom_site_aniso_U_22
_atom_site_aniso_U_33
_atom_site_aniso_U_23
_atom_site_aniso_U_13
_atom_site_aniso_U_12
S1 0.01932(15) 0.02198(16) 0.01811(15) 0.00089(12) 0.01065(12) 0.00325(12)
F1 0.0173(4) 0.0344(5) 0.0158(4) -0.0018(3) 0.0019(3) 0.0035(3)
F2 0.0128(4) 0.0398(5) 0.0293(5) -0.0018(4) 0.0065(3) 0.0053(3)
F3 0.0245(4) 0.0412(6) 0.0262(4) -0.0023(4) 0.0167(4) 0.0059(4)
F4 0.0273(4) 0.0327(5) 0.0139(4) -0.0003(3) 0.0072(3) 0.0047(4)
F5 0.0137(4) 0.0288(5) 0.0183(4) 0.0008(3) 0.0034(3) 0.0035(3)
N1 0.0152(5) 0.0222(6) 0.0167(5) 0.0011(4) 0.0080(4) 0.0020(4)
N2 0.0165(5) 0.0243(6) 0.0147(5) -0.0005(4) 0.0073(4) 0.0028(4)
N3 0.0169(5) 0.0188(5) 0.0176(5) -0.0003(4) 0.0096(4) 0.0004(4)
C1 0.0162(5) 0.0144(6) 0.0184(6) 0.0022(4) 0.0087(5) 0.0004(4)
C2 0.0157(6) 0.0168(6) 0.0191(6) 0.0021(5) 0.0056(5) 0.0003(4)
C3 0.0171(6) 0.0309(8) 0.0248(7) 0.0007(6) 0.0090(5) 0.0002(5)
C4 0.0154(6) 0.0367(9) 0.0354(8) 0.0008(7) 0.0076(6) 0.0016(6)
C5 0.0189(7) 0.0345(9) 0.0316(8) 0.0015(7) -0.0002(6) -0.0015(6)
C6 0.0260(7) 0.0373(9) 0.0222(7) 0.0006(6) 0.0027(6) 0.0008(6)
C7 0.0210(6) 0.0265(7) 0.0207(6) 0.0005(5) 0.0069(5) 0.0004(5)
C8 0.0169(6) 0.0165(6) 0.0156(5) 0.0004(4) 0.0068(4) -0.0002(4)
C9 0.0140(5) 0.0149(6) 0.0162(6) 0.0003(4) 0.0057(4) -0.0004(4)
C10 0.0148(5) 0.0194(6) 0.0155(6) -0.0010(5) 0.0044(4) 0.0005(5)
C11 0.0126(5) 0.0217(6) 0.0230(6) 0.0002(5) 0.0066(5) 0.0023(5)
C12 0.0199(6) 0.0224(7) 0.0215(6) -0.0012(5) 0.0123(5) 0.0020(5)
C13 0.0197(6) 0.0188(6) 0.0156(6) 0.0004(5) 0.0066(5) 0.0008(5)
C14 0.0140(5) 0.0155(6) 0.0170(6) 0.0017(4) 0.0049(4) 0.0014(4)

loop_
_atom_type_symbol
_atom_type_description
_atom_type_scat_dispersion_real
_atom_type_scat_dispersion_imag
_atom_type_scat_source
C C 0.0033 0.0016 'International Tables Vol C Tables 4.2.6.8 and 6.1.1.4'
H H 0.0000 0.0000 'International Tables Vol C Tables 4.2.6.8 and 6.1.1.4'
N N 0.0061 0.0033 'International Tables Vol C Tables 4.2.6.8 and 6.1.1.4'
F F 0.0171 0.0103 'International Tables Vol C Tables 4.2.6.8 and 6.1.1.4'
S S 0.1246 0.1234 'International Tables Vol C Tables 4.2.6.8 and 6.1.1.4'

loop_
_geom_angle_atom_site_label_1
_geom_angle_atom_site_label_2
_geom_angle_atom_site_label_3
_geom_angle
_geom_angle_site_symmetry_1
_geom_angle_site_symmetry_3
_geom_angle_publ_flag
C1 N1 C2 132.95(11) . . ?
C1 N1 H1N 110.4(11) . . ?
C2 N1 H1N 116.6(11) . . ?
C1 N2 N3 119.19(11) . . ?
C1 N2 H2N 120.0(11) . . ?
N3 N2 H2N 120.0(11) . . ?
C8 N3 N2 116.23(11) . . ?
N1 C1 N2 113.64(11) . . ?
N1 C1 S1 128.15(10) . . ?
N2 C1 S1 118.20(10) . . ?
C3 C2 C7 119.83(13) . . ?
C3 C2 N1 125.07(13) . . ?
C7 C2 N1 115.10(12) . . ?
C2 C3 C4 118.88(14) . . ?
C2 C3 H3 120.6 . . ?
C4 C3 H3 120.6 . . ?
C5 C4 C3 121.52(14) . . ?
C5 C4 H4 119.2 . . ?
C3 C4 H4 119.2 . . ?
C4 C5 C6 119.23(14) . . ?
C4 C5 H5 120.4 . . ?
C6 C5 H5 120.4 . . ?
C7 C6 C5 120.04(15) . . ?
C7 C6 H6 120.0 . . ?
C5 C6 H6 120.0 . . ?
C6 C7 C2 120.50(14) . . ?
C6 C7 H7 119.8 . . ?
C2 C7 H7 119.8 . . ?
N3 C8 C9 120.90(12) . . ?
N3 C8 H8 119.5 . . ?
C9 C8 H8 119.5 . . ?
C10 C9 C14 116.25(11) . . ?
C10 C9 C8 118.78(11) . . ?
C14 C9 C8 124.95(11) . . ?
F1 C10 C11 118.06(11) . . ?
F1 C10 C9 119.31(11) . . ?
C11 C10 C9 122.63(12) . . ?
F2 C11 C12 120.26(12) . . ?
F2 C11 C10 120.45(12) . . ?
C12 C11 C10 119.29(12) . . ?
F3 C12 C11 120.30(12) . . ?
F3 C12 C13 119.76(13) . . ?
C11 C12 C13 119.94(12) . . ?
F4 C13 C14 120.34(12) . . ?
F4 C13 C12 119.54(12) . . ?
C14 C13 C12 120.12(12) . . ?
F5 C14 C13 117.44(12) . . ?
F5 C14 C9 120.79(11) . . ?
C13 C14 C9 121.77(12) . . ?

loop_
_geom_bond_atom_site_label_1
_geom_bond_atom_site_label_2
_geom_bond_distance
_geom_bond_site_symmetry_2
_geom_bond_publ_flag
S1 C1 1.6828(14) . ?
F1 C10 1.3416(16) . ?
F2 C11 1.3385(15) . ?
F3 C12 1.3366(15) . ?
F4 C13 1.3375(16) . ?
F5 C14 1.3376(15) . ?
N1 C1 1.3425(18) . ?
N1 C2 1.4201(17) . ?
N1 H1N 0.865(13) . ?
N2 C1 1.3673(17) . ?
N2 N3 1.3701(15) . ?
N2 H2N 0.849(13) . ?
N3 C8 1.2833(17) . ?
C2 C3 1.3945(19) . ?
C2 C7 1.395(2) . ?
C3 C4 1.397(2) . ?
C3 H3 0.9500 . ?
C4 C5 1.384(2) . ?
C4 H4 0.9500 . ?
C5 C6 1.391(2) . ?
C5 H5 0.9500 . ?
C6 C7 1.390(2) . ?
C6 H6 0.9500 . ?
C7 H7 0.9500 . ?
C8 C9 1.4606(17) . ?
C8 H8 0.9500 . ?
C9 C10 1.3985(18) . ?
C9 C14 1.4019(18) . ?
C10 C11 1.3837(18) . ?
C11 C12 1.381(2) . ?
C12 C13 1.3846(19) . ?
C13 C14 1.3806(18) . ?

loop_
_geom_torsion_atom_site_label_1
_geom_torsion_atom_site_label_2
_geom_torsion_atom_site_label_3
_geom_torsion_atom_site_label_4
_geom_torsion
_geom_torsion_site_symmetry_1
_geom_torsion_site_symmetry_2
_geom_torsion_site_symmetry_3
_geom_torsion_site_symmetry_4
_geom_torsion_publ_flag
C1 N2 N3 C8 179.84(12) . . . . ?
C2 N1 C1 N2 179.12(13) . . . . ?
C2 N1 C1 S1 0.1(2) . . . . ?
N3 N2 C1 N1 1.04(18) . . . . ?
N3 N2 C1 S1 -179.83(10) . . . . ?
C1 N1 C2 C3 -8.0(2) . . . . ?
C1 N1 C2 C7 172.70(14) . . . . ?
C7 C2 C3 C4 -0.6(2) . . . . ?
N1 C2 C3 C4 -179.87(14) . . . . ?
C2 C3 C4 C5 0.1(3) . . . . ?
C3 C4 C5 C6 0.4(3) . . . . ?
C4 C5 C6 C7 -0.4(3) . . . . ?
C5 C6 C7 C2 -0.2(2) . . . . ?
C3 C2 C7 C6 0.7(2) . . . . ?
N1 C2 C7 C6 -179.97(14) . . . . ?
N2 N3 C8 C9 -179.24(12) . . . . ?
N3 C8 C9 C10 176.57(13) . . . . ?
N3 C8 C9 C14 -2.2(2) . . . . ?
C14 C9 C10 F1 -179.53(12) . . . . ?
C8 C9 C10 F1 1.63(19) . . . . ?
C14 C9 C10 C11 0.6(2) . . . . ?
C8 C9 C10 C11 -178.24(13) . . . . ?
F1 C10 C11 F2 -1.0(2) . . . . ?
C9 C10 C11 F2 178.88(13) . . . . ?
F1 C10 C11 C12 179.05(13) . . . . ?
C9 C10 C11 C12 -1.1(2) . . . . ?
F2 C11 C12 F3 0.7(2) . . . . ?
C10 C11 C12 F3 -179.39(13) . . . . ?
F2 C11 C12 C13 -179.02(13) . . . . ?
C10 C11 C12 C13 0.9(2) . . . . ?
F3 C12 C13 F4 -0.2(2) . . . . ?
C11 C12 C13 F4 179.50(13) . . . . ?
F3 C12 C13 C14 179.95(13) . . . . ?
C11 C12 C13 C14 -0.4(2) . . . . ?
F4 C13 C14 F5 -0.57(19) . . . . ?
C12 C13 C14 F5 179.30(12) . . . . ?
F4 C13 C14 C9 -179.97(12) . . . . ?
C12 C13 C14 C9 -0.1(2) . . . . ?
C10 C9 C14 F5 -179.38(12) . . . . ?
C8 C9 C14 F5 -0.6(2) . . . . ?
C10 C9 C14 C13 0.00(19) . . . . ?
C8 C9 C14 C13 178.75(13) . . . . ?
